data_7220688
loop_
_publ_author_name
'Xu, Li'
'Wang, Pengfei'
'Zhang, Juanjuan'
'Wu, Wei'
'Shi, Jianwu'
'Yuan, Jianfang'
'Wang, Hua'
'Han, Hui'

_publ_section_title
;
 Synthesis and Spectroscopic Properties of Propeller Typed
 2,4,6-Tri(anthracen-9-yl)-1,3,5-triazine
;
_journal_name_full 'RSC Adv.'
_journal_paper_doi 10.1039/C5RA08833J
_journal_year 2015
_chemical_formula_sum 'C19 H15 N3 O2'
_chemical_formula_weight 317.34
_chemical_name_systematic
; 
 ? 
;
_space_group_IT_number 2
_symmetry_cell_setting triclinic
_symmetry_space_group_name_Hall '-P 1'
_symmetry_space_group_name_H-M 'P -1'
_atom_sites_solution_hydrogens geom
_atom_sites_solution_primary direct
_atom_sites_solution_secondary difmap
_audit_creation_method SHELXL-97
_audit_update_record
;
2015-01-28 deposited with the CCDC.
2015-06-04 downloaded from the CCDC.
;
_cell_angle_alpha 65.807(2)
_cell_angle_beta 72.714(2)
_cell_angle_gamma 89.496(2)
_cell_formula_units_Z 2
_cell_length_a 8.2169(8)
_cell_length_b 9.6220(9)
_cell_length_c 11.5715(11)
_cell_measurement_reflns_used 1733
_cell_measurement_temperature 296(2)
_cell_measurement_theta_max 27.11
_cell_measurement_theta_min 2.36
_cell_volume 790.10(13)
_computing_cell_refinement 'Bruker SAINT'
_computing_data_collection 'Bruker APEX2'
_computing_data_reduction 'Bruker SAINT'
_computing_molecular_graphics 'Bruker SHELXTL'
_computing_publication_material 'Bruker SHELXTL'
_computing_structure_refinement 'SHELXL-97 (Sheldrick, 2008)'
_computing_structure_solution 'SHELXS-97 (Sheldrick, 2008)'
_diffrn_ambient_temperature 296(2)
_diffrn_measured_fraction_theta_full 0.982
_diffrn_measured_fraction_theta_max 0.982
_diffrn_measurement_device_type 'Bruker APEX-II CCD'
_diffrn_measurement_method '\f and \w scans'
_diffrn_radiation_monochromator graphite
_diffrn_radiation_source 'fine-focus sealed tube'
_diffrn_radiation_type MoK\a
_diffrn_radiation_wavelength 0.71073
_diffrn_reflns_av_R_equivalents 0.0097
_diffrn_reflns_av_sigmaI/netI 0.0221
_diffrn_reflns_limit_h_max 10
_diffrn_reflns_limit_h_min -9
_diffrn_reflns_limit_k_max 11
_diffrn_reflns_limit_k_min -11
_diffrn_reflns_limit_l_max 14
_diffrn_reflns_limit_l_min -14
_diffrn_reflns_number 4257
_diffrn_reflns_theta_full 26.00
_diffrn_reflns_theta_max 26.00
_diffrn_reflns_theta_min 2.04
_exptl_absorpt_coefficient_mu 0.089
_exptl_absorpt_correction_T_max 0.9678
_exptl_absorpt_correction_T_min 0.9552
_exptl_absorpt_correction_type multi-scan
_exptl_absorpt_process_details SADABS
_exptl_crystal_colour yellow
_exptl_crystal_density_diffrn 1.334
_exptl_crystal_density_method 'not measured'
_exptl_crystal_description block
_exptl_crystal_F_000 332
_exptl_crystal_size_max 0.52
_exptl_crystal_size_mid 0.42
_exptl_crystal_size_min 0.37
_refine_diff_density_max 0.177
_refine_diff_density_min -0.152
_refine_diff_density_rms 0.031
_refine_ls_extinction_coef 0.019(3)
_refine_ls_extinction_expression Fc^*^=kFc[1+0.001xFc^2^\l^3^/sin(2\q)]^-1/4^
_refine_ls_extinction_method SHELXL
_refine_ls_goodness_of_fit_ref 1.019
_refine_ls_hydrogen_treatment constr
_refine_ls_matrix_type full
_refine_ls_number_parameters 218
_refine_ls_number_reflns 3041
_refine_ls_number_restraints 0
_refine_ls_restrained_S_all 1.019
_refine_ls_R_factor_all 0.0598
_refine_ls_R_factor_gt 0.0393
_refine_ls_shift/su_max 0.000
_refine_ls_shift/su_mean 0.000
_refine_ls_structure_factor_coef Fsqd
_refine_ls_weighting_details 'calc w=1/[\s^2^(Fo^2^)+(0.0496P)^2^+0.1548P] where P=(Fo^2^+2Fc^2^)/3'
_refine_ls_weighting_scheme calc
_refine_ls_wR_factor_gt 0.0963
_refine_ls_wR_factor_ref 0.1101
_reflns_number_gt 2142
_reflns_number_total 3041
_reflns_threshold_expression >2sigma(I)
_cod_data_source_file c5ra08833j2.cif
_cod_data_source_block a
_cod_depositor_comments
;
The following automatic conversions were performed:

'_symmetry_cell_setting' value 'Triclinic' changed to 'triclinic'
according to
/usr/data/users/saulius/crontab/automatic-downloads/rss-feeds/RSC/lib/dictionaries/cif_core.dic
dictionary named 'cif_core.dic' version 2.4.2 from 2011-04-26.

'_exptl_absorpt_correction_type' value 'Multi-scan' changed to
'multi-scan' according to
/usr/data/users/saulius/crontab/automatic-downloads/rss-feeds/RSC/lib/dictionaries/cif_core.dic
dictionary named 'cif_core.dic' version 2.4.2 from 2011-04-26.

Automatic conversion script
Id: cif_fix_values 3271 2015-04-21 07:52:19Z andrius 
;
_cod_original_sg_symbol_H-M 'P-1   '
_cod_database_code 7220688

loop_
_symmetry_equiv_pos_as_xyz
'x, y, z'
'-x, -y, -z'

loop_
_atom_site_label
_atom_site_type_symbol
_atom_site_fract_x
_atom_site_fract_y
_atom_site_fract_z
_atom_site_U_iso_or_equiv
_atom_site_adp_type
_atom_site_occupancy
_atom_site_symmetry_multiplicity
_atom_site_calc_flag
_atom_site_refinement_flags
C1 C 0.1146(2) 0.61685(19) 0.70076(16) 0.0459(4) Uani 1 1 d .
H1A H 0.0780 0.7014 0.6434 0.055 Uiso 1 1 calc R
C2 C 0.1227(2) 0.4863(2) 0.68264(18) 0.0562(5) Uani 1 1 d .
H2A H 0.0918 0.4824 0.6129 0.067 Uiso 1 1 calc R
C3 C 0.1772(3) 0.3568(2) 0.76777(19) 0.0612(5) Uani 1 1 d .
H3A H 0.1815 0.2679 0.7541 0.073 Uiso 1 1 calc R
C4 C 0.2233(2) 0.35995(19) 0.86912(18) 0.0551(5) Uani 1 1 d .
H4A H 0.2591 0.2731 0.9246 0.066 Uiso 1 1 calc R
C5 C 0.2182(2) 0.49428(17) 0.89272(15) 0.0420(4) Uani 1 1 d .
C6 C 0.16146(18) 0.62631(17) 0.80674(14) 0.0373(3) Uani 1 1 d .
C7 C 0.15836(18) 0.76006(17) 0.82869(15) 0.0366(3) Uani 1 1 d .
C8 C 0.20755(18) 0.76534(17) 0.93323(15) 0.0379(3) Uani 1 1 d .
C9 C 0.2629(2) 0.63163(18) 1.01848(16) 0.0432(4) Uani 1 1 d .
C10 C 0.2665(2) 0.50078(18) 0.99590(16) 0.0479(4) Uani 1 1 d .
H10A H 0.3024 0.4143 1.0517 0.057 Uiso 1 1 calc R
C11 C 0.3129(2) 0.6379(2) 1.12460(18) 0.0585(5) Uani 1 1 d .
H11A H 0.3493 0.5518 1.1805 0.070 Uiso 1 1 calc R
C12 C 0.3084(3) 0.7657(2) 1.1452(2) 0.0670(5) Uani 1 1 d .
H12A H 0.3425 0.7677 1.2144 0.080 Uiso 1 1 calc R
C13 C 0.2523(3) 0.8967(2) 1.06247(19) 0.0599(5) Uani 1 1 d .
H13A H 0.2491 0.9844 1.0778 0.072 Uiso 1 1 calc R
C14 C 0.2028(2) 0.89671(19) 0.96076(17) 0.0482(4) Uani 1 1 d .
H14A H 0.1650 0.9842 0.9080 0.058 Uiso 1 1 calc R
C15 C 0.10633(19) 0.89989(17) 0.73605(15) 0.0365(3) Uani 1 1 d .
C16 C -0.0923(2) 1.02243(18) 0.65111(15) 0.0409(4) Uani 1 1 d .
C17 C 0.1736(2) 1.13847(18) 0.57298(15) 0.0431(4) Uani 1 1 d .
C18 C -0.3786(2) 0.9011(2) 0.7343(2) 0.0621(5) Uani 1 1 d .
H18A H -0.4866 0.9221 0.7190 0.093 Uiso 1 1 calc R
H18B H -0.3902 0.8817 0.8248 0.093 Uiso 1 1 calc R
H18C H -0.3443 0.8125 0.7195 0.093 Uiso 1 1 calc R
C19 C 0.4581(3) 1.2678(2) 0.4890(2) 0.0765(6) Uani 1 1 d .
H19A H 0.5224 1.3654 0.4236 0.115 Uiso 1 1 calc R
H19B H 0.5091 1.1874 0.4679 0.115 Uiso 1 1 calc R
H19C H 0.4594 1.2525 0.5760 0.115 Uiso 1 1 calc R
N1 N -0.05848(16) 0.89530(14) 0.74047(12) 0.0398(3) Uani 1 1 d .
N2 N 0.22835(16) 1.01933(14) 0.65444(13) 0.0425(3) Uani 1 1 d .
N3 N 0.01666(17) 1.14806(15) 0.56446(13) 0.0477(3) Uani 1 1 d .
O1 O -0.25070(14) 1.03101(14) 0.64383(12) 0.0545(3) Uani 1 1 d .
O2 O 0.28358(16) 1.26512(13) 0.48802(12) 0.0599(4) Uani 1 1 d .

loop_
_atom_site_aniso_label
_atom_site_aniso_U_11
_atom_site_aniso_U_22
_atom_site_aniso_U_33
_atom_site_aniso_U_23
_atom_site_aniso_U_13
_atom_site_aniso_U_12
C1 0.0468(9) 0.0475(9) 0.0441(9) -0.0202(7) -0.0149(7) 0.0066(7)
C2 0.0633(12) 0.0587(11) 0.0543(11) -0.0315(9) -0.0185(9) 0.0051(9)
C3 0.0772(13) 0.0465(10) 0.0641(12) -0.0332(9) -0.0148(10) 0.0069(9)
C4 0.0649(12) 0.0382(9) 0.0570(11) -0.0179(8) -0.0158(9) 0.0103(8)
C5 0.0396(8) 0.0381(8) 0.0434(9) -0.0154(7) -0.0094(7) 0.0070(7)
C6 0.0310(8) 0.0394(8) 0.0374(8) -0.0152(7) -0.0073(6) 0.0039(6)
C7 0.0311(8) 0.0383(8) 0.0382(8) -0.0146(6) -0.0107(6) 0.0062(6)
C8 0.0328(8) 0.0388(8) 0.0410(8) -0.0161(7) -0.0119(7) 0.0061(6)
C9 0.0403(9) 0.0459(9) 0.0433(9) -0.0168(7) -0.0165(7) 0.0101(7)
C10 0.0511(10) 0.0416(9) 0.0482(9) -0.0133(7) -0.0210(8) 0.0151(8)
C11 0.0650(12) 0.0646(12) 0.0531(11) -0.0221(9) -0.0335(9) 0.0173(9)
C12 0.0775(14) 0.0809(14) 0.0638(12) -0.0403(11) -0.0385(11) 0.0162(11)
C13 0.0723(13) 0.0597(11) 0.0631(12) -0.0364(10) -0.0283(10) 0.0108(10)
C14 0.0528(10) 0.0446(9) 0.0508(10) -0.0227(8) -0.0185(8) 0.0109(8)
C15 0.0376(8) 0.0386(8) 0.0377(8) -0.0196(7) -0.0134(6) 0.0077(6)
C16 0.0406(9) 0.0462(9) 0.0412(8) -0.0213(7) -0.0169(7) 0.0135(7)
C17 0.0455(9) 0.0412(9) 0.0382(8) -0.0148(7) -0.0104(7) 0.0051(7)
C18 0.0405(10) 0.0736(13) 0.0714(12) -0.0266(11) -0.0227(9) 0.0034(9)
C19 0.0514(12) 0.0697(14) 0.0839(15) -0.0190(12) -0.0075(11) -0.0115(10)
N1 0.0374(7) 0.0409(7) 0.0422(7) -0.0170(6) -0.0154(6) 0.0085(6)
N2 0.0390(7) 0.0409(7) 0.0432(7) -0.0145(6) -0.0123(6) 0.0050(6)
N3 0.0483(8) 0.0462(8) 0.0437(8) -0.0122(6) -0.0180(7) 0.0103(6)
O1 0.0412(6) 0.0607(8) 0.0604(7) -0.0187(6) -0.0252(6) 0.0135(6)
O2 0.0542(8) 0.0481(7) 0.0558(7) -0.0067(6) -0.0099(6) -0.0029(6)

loop_
_atom_type_symbol
_atom_type_description
_atom_type_scat_dispersion_real
_atom_type_scat_dispersion_imag
_atom_type_scat_source
C C 0.0033 0.0016 'International Tables Vol C Tables 4.2.6.8 and 6.1.1.4'
H H 0.0000 0.0000 'International Tables Vol C Tables 4.2.6.8 and 6.1.1.4'
N N 0.0061 0.0033 'International Tables Vol C Tables 4.2.6.8 and 6.1.1.4'
O O 0.0106 0.0060 'International Tables Vol C Tables 4.2.6.8 and 6.1.1.4'

loop_
_geom_angle_atom_site_label_1
_geom_angle_atom_site_label_2
_geom_angle_atom_site_label_3
_geom_angle
C2 C1 C6 120.81(16)
C2 C1 H1A 119.6
C6 C1 H1A 119.6
C1 C2 C3 120.87(17)
C1 C2 H2A 119.6
C3 C2 H2A 119.6
C4 C3 C2 120.64(16)
C4 C3 H3A 119.7
C2 C3 H3A 119.7
C3 C4 C5 121.03(16)
C3 C4 H4A 119.5
C5 C4 H4A 119.5
C10 C5 C4 122.11(15)
C10 C5 C6 119.37(14)
C4 C5 C6 118.52(15)
C7 C6 C1 123.17(14)
C7 C6 C5 118.68(13)
C1 C6 C5 118.13(14)
C8 C7 C6 121.44(13)
C8 C7 C15 119.63(13)
C6 C7 C15 118.91(13)
C7 C8 C14 123.28(14)
C7 C8 C9 118.92(13)
C14 C8 C9 117.80(14)
C10 C9 C11 122.06(15)
C10 C9 C8 119.33(14)
C11 C9 C8 118.61(15)
C9 C10 C5 122.25(14)
C9 C10 H10A 118.9
C5 C10 H10A 118.9
C12 C11 C9 121.28(17)
C12 C11 H11A 119.4
C9 C11 H11A 119.4
C11 C12 C13 120.18(17)
C11 C12 H12A 119.9
C13 C12 H12A 119.9
C14 C13 C12 120.94(17)
C14 C13 H13A 119.5
C12 C13 H13A 119.5
C13 C14 C8 121.17(16)
C13 C14 H14A 119.4
C8 C14 H14A 119.4
N2 C15 N1 125.28(14)
N2 C15 C7 117.26(13)
N1 C15 C7 117.46(13)
N3 C16 O1 113.57(14)
N3 C16 N1 127.11(14)
O1 C16 N1 119.31(14)
N3 C17 N2 127.09(15)
N3 C17 O2 113.59(14)
N2 C17 O2 119.32(14)
O1 C18 H18A 109.5
O1 C18 H18B 109.5
H18A C18 H18B 109.5
O1 C18 H18C 109.5
H18A C18 H18C 109.5
H18B C18 H18C 109.5
O2 C19 H19A 109.5
O2 C19 H19B 109.5
H19A C19 H19B 109.5
O2 C19 H19C 109.5
H19A C19 H19C 109.5
H19B C19 H19C 109.5
C16 N1 C15 113.51(13)
C17 N2 C15 113.93(13)
C17 N3 C16 113.04(13)
C16 O1 C18 117.81(13)
C17 O2 C19 118.39(14)

loop_
_geom_bond_atom_site_label_1
_geom_bond_atom_site_label_2
_geom_bond_distance
C1 C2 1.353(2)
C1 C6 1.426(2)
C1 H1A 0.9300
C2 C3 1.404(3)
C2 H2A 0.9300
C3 C4 1.347(3)
C3 H3A 0.9300
C4 C5 1.424(2)
C4 H4A 0.9300
C5 C10 1.389(2)
C5 C6 1.432(2)
C6 C7 1.409(2)
C7 C8 1.404(2)
C7 C15 1.491(2)
C8 C14 1.422(2)
C8 C9 1.432(2)
C9 C10 1.385(2)
C9 C11 1.429(2)
C10 H10A 0.9300
C11 C12 1.344(3)
C11 H11A 0.9300
C12 C13 1.408(3)
C12 H12A 0.9300
C13 C14 1.354(2)
C13 H13A 0.9300
C14 H14A 0.9300
C15 N2 1.3364(19)
C15 N1 1.3403(19)
C16 N3 1.327(2)
C16 O1 1.3283(18)
C16 N1 1.3309(19)
C17 N3 1.322(2)
C17 N2 1.3276(19)
C17 O2 1.3334(19)
C18 O1 1.435(2)
C18 H18A 0.9600
C18 H18B 0.9600
C18 H18C 0.9600
C19 O2 1.438(2)
C19 H19A 0.9600
C19 H19B 0.9600
C19 H19C 0.9600

loop_
_geom_torsion_atom_site_label_1
_geom_torsion_atom_site_label_2
_geom_torsion_atom_site_label_3
_geom_torsion_atom_site_label_4
_geom_torsion
C6 C1 C2 C3 0.1(3)
C1 C2 C3 C4 -0.3(3)
C2 C3 C4 C5 0.0(3)
C3 C4 C5 C10 -179.48(16)
C3 C4 C5 C6 0.5(2)
C2 C1 C6 C7 178.83(15)
C2 C1 C6 C5 0.4(2)
C10 C5 C6 C7 0.8(2)
C4 C5 C6 C7 -179.19(14)
C10 C5 C6 C1 179.32(14)
C4 C5 C6 C1 -0.7(2)
C1 C6 C7 C8 -179.20(14)
C5 C6 C7 C8 -0.7(2)
C1 C6 C7 C15 -1.0(2)
C5 C6 C7 C15 177.49(13)
C6 C7 C8 C14 -178.57(14)
C15 C7 C8 C14 3.2(2)
C6 C7 C8 C9 0.4(2)
C15 C7 C8 C9 -177.84(13)
C7 C8 C9 C10 0.0(2)
C14 C8 C9 C10 178.95(14)
C7 C8 C9 C11 179.94(15)
C14 C8 C9 C11 -1.1(2)
C11 C9 C10 C5 -179.88(16)
C8 C9 C10 C5 0.1(2)
C4 C5 C10 C9 179.49(15)
C6 C5 C10 C9 -0.5(2)
C10 C9 C11 C12 -179.88(18)
C8 C9 C11 C12 0.1(3)
C9 C11 C12 C13 0.6(3)
C11 C12 C13 C14 -0.3(3)
C12 C13 C14 C8 -0.7(3)
C7 C8 C14 C13 -179.70(16)
C9 C8 C14 C13 1.3(2)
C8 C7 C15 N2 67.80(18)
C6 C7 C15 N2 -110.46(15)
C8 C7 C15 N1 -112.74(15)
C6 C7 C15 N1 69.00(18)
N3 C16 N1 C15 -1.5(2)
O1 C16 N1 C15 178.80(13)
N2 C15 N1 C16 1.9(2)
C7 C15 N1 C16 -177.56(13)
N3 C17 N2 C15 -1.1(2)
O2 C17 N2 C15 179.21(13)
N1 C15 N2 C17 -0.7(2)
C7 C15 N2 C17 178.69(13)
N2 C17 N3 C16 1.4(2)
O2 C17 N3 C16 -178.86(13)
O1 C16 N3 C17 179.74(13)
N1 C16 N3 C17 0.0(2)
N3 C16 O1 C18 -179.58(14)
N1 C16 O1 C18 0.2(2)
N3 C17 O2 C19 179.73(15)
N2 C17 O2 C19 -0.5(2)
